data_4072952
loop_
_publ_author_name
'Padmanabhan, Sudhakar'
'Katao, Shouhei'
'Nomura, Kotohiro'

_publ_section_title
;
 Synthesis and Structure of Titanatranes Containing Tetradentate
 Trianionic Donor Ligands of the Type
 [(O-2,4-R2C6H2-6-CH2)2(OCH2CH2)]N3-and Their Use in Catalysis for
 Ethylene Polymerization
;
_journal_issue 7
_journal_name_full Organometallics
_journal_page_first 1616
_journal_paper_doi 10.1021/om0611507
_journal_volume 26
_journal_year 2007
_chemical_formula_moiety 'C27 H42 Al N O4 Ti '
_chemical_formula_sum 'C27 H42 Al N O4 Ti'
_chemical_formula_weight 519.51
_space_group_IT_number 61
_symmetry_cell_setting orthorhombic
_symmetry_Int_Tables_number 61
_symmetry_space_group_name_Hall '-P 2ac 2ab'
_symmetry_space_group_name_H-M 'P b c a'
_cell_angle_alpha 90.0000
_cell_angle_beta 90.0000
_cell_angle_gamma 90.0000
_cell_formula_units_Z 8
_cell_length_a 16.1827(4)
_cell_length_b 15.6776(4)
_cell_length_c 22.2677(8)
_cell_measurement_reflns_used 26111
_cell_measurement_temperature 243.1
_cell_measurement_theta_max 27.4
_cell_measurement_theta_min 3.0
_cell_volume 5649.4(3)
_computing_cell_refinement PROCESS-AUTO
_computing_data_collection PROCESS-AUTO
_computing_data_reduction CrystalStructure
_computing_publication_material 'CrystalStructure 3.7.0'
_computing_structure_refinement CRYSTALS
_computing_structure_solution SIR92
_diffrn_detector_area_resol_mean 10.00
_diffrn_measured_fraction_theta_full 0.993
_diffrn_measured_fraction_theta_max 0.993
_diffrn_measurement_device_type 'Rigaku RAXIS-RAPID'
_diffrn_measurement_method \w
_diffrn_radiation_type 'Mo K\a'
_diffrn_radiation_wavelength 0.71075
_diffrn_reflns_av_R_equivalents 0.067
_diffrn_reflns_limit_h_max 20
_diffrn_reflns_limit_h_min -20
_diffrn_reflns_limit_k_max 18
_diffrn_reflns_limit_k_min -20
_diffrn_reflns_limit_l_max 28
_diffrn_reflns_limit_l_min -28
_diffrn_reflns_number 50247
_diffrn_reflns_theta_full 27.44
_diffrn_reflns_theta_max 27.44
_exptl_absorpt_coefficient_mu 0.365
_exptl_absorpt_correction_T_max 0.978
_exptl_absorpt_correction_T_min 0.769
_exptl_absorpt_correction_type multi-scan
_exptl_absorpt_process_details
;
    Higashi, T. (1995). Program for Absorption Correction.
    Rigaku Corporation, Tokyo, Japan.
;
_exptl_crystal_colour yellow
_exptl_crystal_density_diffrn 1.222
_exptl_crystal_density_method 'not measured'
_exptl_crystal_description block
_exptl_crystal_F_000 2224.00
_exptl_crystal_size_max 0.30
_exptl_crystal_size_mid 0.14
_exptl_crystal_size_min 0.06
_refine_diff_density_max 0.27
_refine_diff_density_min -0.35
_refine_ls_extinction_method none
_refine_ls_goodness_of_fit_ref 1.009
_refine_ls_hydrogen_treatment refall
_refine_ls_number_parameters 349
_refine_ls_number_reflns 3107
_refine_ls_R_factor_gt 0.0441
_refine_ls_shift/su_max 0.0000
_refine_ls_structure_factor_coef Fsqd
_refine_ls_weighting_details 'w = 1/[0.0012Fo^2^ + 1.0000\s(Fo^2^)]/(4Fo^2^)'
_refine_ls_weighting_scheme calc
_refine_ls_wR_factor_ref 0.1090
_reflns_number_gt 3076
_reflns_number_total 6410
_reflns_threshold_expression F^2^>2.0\s(F^2^)
_cod_data_source_file om0611507si20061219_080841.cif
_cod_data_source_block '_PS-Ti-X-I-ALMe3'
_cod_original_formula_sum 'C27 H42 Al N O4 Ti '
_cod_database_code 4072952

loop_
_symmetry_equiv_pos_site_id
_symmetry_equiv_pos_as_xyz
1 +X,+Y,+Z
2 1/2-X,1/2+Y,+Z
3 +X,1/2-Y,1/2+Z
4 1/2-X,-Y,1/2+Z
5 -X,-Y,-Z
6 1/2+X,1/2-Y,-Z
7 -X,1/2+Y,1/2-Z
8 1/2+X,+Y,1/2-Z

loop_
_atom_site_label
_atom_site_type_symbol
_atom_site_fract_x
_atom_site_fract_y
_atom_site_fract_z
_atom_site_U_iso_or_equiv
_atom_site_adp_type
_atom_site_occupancy
_atom_site_symmetry_multiplicity
_atom_site_calc_flag
_atom_site_refinement_flags
Ti(1) Ti 0.11661(4) 0.50758(3) 0.28270(3) 0.03090(16) Uani 1.00 1 d .
Al(1) Al 0.28343(6) 0.54512(6) 0.33799(6) 0.0418(3) Uani 1.00 1 d .
O(1) O 0.18239(13) 0.50604(12) 0.36323(11) 0.0363(6) Uani 1.00 1 d .
O(2) O 0.22723(12) 0.56425(12) 0.26823(11) 0.0359(7) Uani 1.00 1 d .
O(3) O 0.08536(14) 0.51556(13) 0.20360(11) 0.0381(7) Uani 1.00 1 d .
O(4) O 0.01693(12) 0.51032(12) 0.32057(12) 0.0373(7) Uani 1.00 1 d .
N(1) N 0.08861(17) 0.66110(16) 0.27557(13) 0.0311(8) Uani 1.00 1 d .
C(1) C 0.1456(2) 0.3775(2) 0.26851(19) 0.0508(13) Uani 1.00 1 d .
C(2) C 0.1665(2) 0.4753(2) 0.42428(18) 0.0441(12) Uani 1.00 1 d .
C(3) C 0.2481(3) 0.4493(3) 0.4519(2) 0.0897(19) Uani 1.00 1 d .
C(4) C 0.1106(3) 0.3996(3) 0.4233(2) 0.0853(19) Uani 1.00 1 d .
C(5) C 0.1274(3) 0.5473(2) 0.4597(2) 0.0793(18) Uani 1.00 1 d .
C(6) C 0.3674(2) 0.4575(2) 0.3254(2) 0.0641(15) Uani 1.00 1 d .
C(7) C 0.3178(2) 0.6512(2) 0.3769(2) 0.0644(15) Uani 1.00 1 d .
C(8) C 0.2283(2) 0.6425(2) 0.23456(18) 0.0377(11) Uani 1.00 1 d .
C(9) C 0.1693(2) 0.7043(2) 0.26386(19) 0.0395(11) Uani 1.00 1 d .
C(10) C 0.0720(2) 0.5672(2) 0.15600(18) 0.0322(10) Uani 1.00 1 d .
C(11) C 0.0481(2) 0.6520(2) 0.16631(18) 0.0332(10) Uani 1.00 1 d .
C(12) C 0.0381(2) 0.7047(2) 0.11646(19) 0.0374(11) Uani 1.00 1 d .
C(13) C 0.0490(2) 0.6766(2) 0.05851(19) 0.0406(11) Uani 1.00 1 d .
C(14) C 0.0694(2) 0.5910(2) 0.05005(18) 0.0412(11) Uani 1.00 1 d .
C(15) C 0.0817(2) 0.5357(2) 0.09784(18) 0.0372(11) Uani 1.00 1 d .
C(16) C 0.0270(2) 0.6810(2) 0.22843(17) 0.0376(11) Uani 1.00 1 d .
C(17) C 0.0384(3) 0.7351(2) 0.0054(2) 0.0694(16) Uani 1.00 1 d .
C(18) C 0.1039(2) 0.4431(2) 0.0885(2) 0.0542(13) Uani 1.00 1 d .
C(19) C -0.0419(2) 0.5619(2) 0.34525(17) 0.0313(10) Uani 1.00 1 d .
C(20) C -0.0259(2) 0.6497(2) 0.35159(17) 0.0319(10) Uani 1.00 1 d .
C(21) C -0.0871(2) 0.7004(2) 0.37673(17) 0.0342(10) Uani 1.00 1 d .
C(22) C -0.1619(2) 0.6678(2) 0.39641(17) 0.0370(11) Uani 1.00 1 d .
C(23) C -0.1750(2) 0.5809(2) 0.38881(17) 0.0360(10) Uani 1.00 1 d .
C(24) C -0.1167(2) 0.5269(2) 0.36320(17) 0.0335(9) Uani 1.00 1 d .
C(25) C 0.0560(2) 0.6887(2) 0.33463(18) 0.0362(10) Uani 1.00 1 d .
C(26) C -0.2271(2) 0.7259(2) 0.4223(2) 0.0572(13) Uani 1.00 1 d .
C(27) C -0.1340(2) 0.4337(2) 0.3540(2) 0.0522(13) Uani 1.00 1 d .
H(1) H 0.1113 0.3552 0.2376 0.061 Uiso 1.00 1 c R
H(2) H 0.2019 0.3724 0.2570 0.061 Uiso 1.00 1 c R
H(3) H 0.1366 0.3464 0.3046 0.061 Uiso 1.00 1 c R
H(4) H 0.2754 0.4103 0.4260 0.108 Uiso 1.00 1 c R
H(5) H 0.2817 0.4984 0.4574 0.108 Uiso 1.00 1 c R
H(6) H 0.2384 0.4229 0.4897 0.108 Uiso 1.00 1 c R
H(7) H 0.1020 0.3799 0.4632 0.103 Uiso 1.00 1 c R
H(8) H 0.0591 0.4151 0.4061 0.103 Uiso 1.00 1 c R
H(9) H 0.1352 0.3555 0.4001 0.103 Uiso 1.00 1 c R
H(10) H 0.1610 0.5968 0.4568 0.095 Uiso 1.00 1 c R
H(11) H 0.0741 0.5592 0.4439 0.095 Uiso 1.00 1 c R
H(12) H 0.1226 0.5310 0.5006 0.095 Uiso 1.00 1 c R
H(13) H 0.4057 0.4764 0.2959 0.077 Uiso 1.00 1 c R
H(14) H 0.3957 0.4471 0.3620 0.077 Uiso 1.00 1 c R
H(15) H 0.3417 0.4064 0.3121 0.077 Uiso 1.00 1 c R
H(16) H 0.2703 0.6822 0.3893 0.077 Uiso 1.00 1 c R
H(17) H 0.3510 0.6384 0.4109 0.077 Uiso 1.00 1 c R
H(18) H 0.3487 0.6847 0.3493 0.077 Uiso 1.00 1 c R
H(19) H 0.2825 0.6657 0.2346 0.045 Uiso 1.00 1 c R
H(20) H 0.2114 0.6318 0.1944 0.045 Uiso 1.00 1 c R
H(21) H 0.1607 0.7516 0.2380 0.047 Uiso 1.00 1 c R
H(22) H 0.1921 0.7235 0.3008 0.047 Uiso 1.00 1 c R
H(23) H 0.0231 0.7626 0.1228 0.045 Uiso 1.00 1 c R
H(24) H 0.0751 0.5698 0.0103 0.049 Uiso 1.00 1 c R
H(25) H -0.0237 0.6549 0.2395 0.045 Uiso 1.00 1 c R
H(26) H 0.0202 0.7412 0.2274 0.045 Uiso 1.00 1 c R
H(27) H 0.0758 0.7816 0.0088 0.083 Uiso 1.00 1 c R
H(28) H 0.0493 0.7046 -0.0305 0.083 Uiso 1.00 1 c R
H(29) H -0.0167 0.7562 0.0046 0.083 Uiso 1.00 1 c R
H(30) H 0.1379 0.4243 0.1206 0.065 Uiso 1.00 1 c R
H(31) H 0.0549 0.4098 0.0873 0.065 Uiso 1.00 1 c R
H(32) H 0.1329 0.4370 0.0516 0.065 Uiso 1.00 1 c R
H(33) H -0.0772 0.7599 0.3806 0.041 Uiso 1.00 1 c R
H(34) H -0.2261 0.5573 0.4017 0.043 Uiso 1.00 1 c R
H(35) H 0.0952 0.6737 0.3645 0.043 Uiso 1.00 1 c R
H(36) H 0.0495 0.7489 0.3338 0.043 Uiso 1.00 1 c R
H(37) H -0.2180 0.7825 0.4085 0.069 Uiso 1.00 1 c R
H(38) H -0.2802 0.7072 0.4097 0.069 Uiso 1.00 1 c R
H(39) H -0.2241 0.7247 0.4649 0.069 Uiso 1.00 1 c R
H(40) H -0.1728 0.4149 0.3832 0.063 Uiso 1.00 1 c R
H(41) H -0.1561 0.4251 0.3150 0.063 Uiso 1.00 1 c R
H(42) H -0.0842 0.4023 0.3582 0.063 Uiso 1.00 1 c R

loop_
_atom_site_aniso_label
_atom_site_aniso_U_11
_atom_site_aniso_U_22
_atom_site_aniso_U_33
_atom_site_aniso_U_12
_atom_site_aniso_U_13
_atom_site_aniso_U_23
Ti(1) 0.0320(3) 0.0273(3) 0.0335(3) -0.0004(2) 0.0006(3) 0.0013(2)
Al(1) 0.0341(6) 0.0454(6) 0.0460(8) -0.0029(4) -0.0030(5) 0.0017(5)
O(1) 0.0363(13) 0.0421(13) 0.0306(15) -0.0034(10) 0.0018(11) 0.0055(12)
O(2) 0.0342(13) 0.0331(12) 0.0402(17) -0.0011(10) 0.0029(11) 0.0057(11)
O(3) 0.0490(14) 0.0287(11) 0.0365(17) 0.0007(10) -0.0062(12) 0.0011(11)
O(4) 0.0350(13) 0.0283(11) 0.0488(18) 0.0001(10) 0.0059(12) 0.0009(11)
N(1) 0.0303(15) 0.0289(13) 0.034(2) -0.0026(11) 0.0029(13) -0.0003(13)
C(1) 0.067(2) 0.0367(19) 0.049(3) 0.0042(19) -0.007(2) 0.0029(18)
C(2) 0.052(2) 0.049(2) 0.031(2) 0.0007(18) 0.0006(19) 0.0068(19)
C(3) 0.080(3) 0.138(4) 0.051(3) 0.020(3) -0.010(3) 0.036(3)
C(4) 0.122(4) 0.079(3) 0.055(3) -0.029(3) 0.004(3) 0.024(2)
C(5) 0.112(4) 0.080(3) 0.046(3) 0.019(2) 0.017(3) 0.003(2)
C(6) 0.048(2) 0.071(3) 0.074(3) 0.003(2) 0.000(2) 0.009(2)
C(7) 0.050(2) 0.066(2) 0.077(3) -0.013(2) -0.014(2) 0.001(2)
C(8) 0.035(2) 0.0390(19) 0.040(2) -0.0061(15) 0.0041(17) 0.0066(17)
C(9) 0.040(2) 0.0300(17) 0.049(2) -0.0062(16) 0.0070(19) 0.0026(17)
C(10) 0.0323(18) 0.0323(18) 0.032(2) -0.0014(14) -0.0058(17) 0.0080(16)
C(11) 0.0295(18) 0.0319(18) 0.038(2) -0.0017(14) -0.0034(17) 0.0038(17)
C(12) 0.038(2) 0.0319(18) 0.043(2) 0.0008(15) -0.0053(18) 0.0065(18)
C(13) 0.039(2) 0.047(2) 0.036(2) -0.0045(17) -0.0037(18) 0.0102(19)
C(14) 0.040(2) 0.054(2) 0.030(2) -0.0046(18) -0.0012(18) 0.0007(19)
C(15) 0.0337(19) 0.039(2) 0.039(2) -0.0019(16) -0.0026(19) -0.0031(18)
C(16) 0.039(2) 0.0325(18) 0.041(2) 0.0051(15) 0.0010(18) 0.0027(17)
C(17) 0.100(3) 0.064(2) 0.044(3) 0.005(2) -0.007(2) 0.016(2)
C(18) 0.063(2) 0.046(2) 0.054(3) 0.004(2) -0.004(2) -0.010(2)
C(19) 0.0300(18) 0.0346(18) 0.029(2) 0.0017(15) 0.0007(17) 0.0020(15)
C(20) 0.0344(19) 0.0333(18) 0.028(2) -0.0022(15) 0.0021(16) 0.0010(15)
C(21) 0.038(2) 0.0343(18) 0.030(2) 0.0001(15) -0.0011(17) -0.0043(16)
C(22) 0.033(2) 0.046(2) 0.033(2) 0.0040(16) 0.0004(17) 0.0010(17)
C(23) 0.0247(17) 0.047(2) 0.037(2) -0.0022(16) 0.0017(17) 0.0074(18)
C(24) 0.0334(18) 0.0354(17) 0.032(2) -0.0028(15) -0.0005(18) 0.0054(15)
C(25) 0.0347(19) 0.0317(18) 0.042(2) -0.0038(14) 0.0041(18) -0.0059(17)
C(26) 0.050(2) 0.056(2) 0.066(3) 0.0092(19) 0.017(2) -0.003(2)
C(27) 0.051(2) 0.041(2) 0.065(3) -0.0089(17) 0.008(2) 0.003(2)

loop_
_atom_type_symbol
_atom_type_description
_atom_type_scat_dispersion_real
_atom_type_scat_dispersion_imag
_atom_type_scat_source
C C 0.003 0.002
;
International Tables for Crystallography
(1992, Vol. C, Tables 4.2.6.8 and 6.1.1.4)
;
H H 0.000 0.000
;
International Tables for Crystallography
(1992, Vol. C, Table 6.1.1.4)
;
Al Al 0.064 0.051
;
International Tables for Crystallography
(1992, Vol. C, Tables 4.2.6.8 and 6.1.1.4)
;
N N 0.006 0.003
;
International Tables for Crystallography
(1992, Vol. C, Tables 4.2.6.8 and 6.1.1.4)
;
O O 0.011 0.006
;
International Tables for Crystallography
(1992, Vol. C, Tables 4.2.6.8 and 6.1.1.4)
;
Ti Ti 0.278 0.446
;
International Tables for Crystallography
(1992, Vol. C, Tables 4.2.6.8 and 6.1.1.4)
;

loop_
_geom_angle_atom_site_label_1
_geom_angle_atom_site_label_2
_geom_angle_atom_site_label_3
_geom_angle
O(1) Ti(1) O(2) 71.97(9)
O(1) Ti(1) O(3) 164.98(10)
O(1) Ti(1) O(4) 93.11(10)
O(1) Ti(1) N(1) 99.28(9)
O(1) Ti(1) C(1) 90.23(12)
O(2) Ti(1) O(3) 93.49(10)
O(2) Ti(1) O(4) 147.87(9)
O(2) Ti(1) N(1) 73.89(8)
O(2) Ti(1) C(1) 101.72(12)
O(3) Ti(1) O(4) 101.46(11)
O(3) Ti(1) N(1) 79.65(10)
O(3) Ti(1) C(1) 89.06(13)
O(4) Ti(1) N(1) 80.98(9)
O(4) Ti(1) C(1) 106.75(13)
N(1) Ti(1) C(1) 167.50(13)
O(1) Al(1) O(2) 82.62(11)
O(1) Al(1) C(6) 115.43(15)
O(1) Al(1) C(7) 113.69(16)
O(2) Al(1) C(6) 109.89(17)
O(2) Al(1) C(7) 112.24(16)
C(6) Al(1) C(7) 117.66(18)
Ti(1) O(1) Al(1) 100.82(11)
Ti(1) O(1) C(2) 135.4(2)
Al(1) O(1) C(2) 123.4(2)
Ti(1) O(2) Al(1) 103.48(11)
Ti(1) O(2) C(8) 117.92(18)
Al(1) O(2) C(8) 125.3(2)
Ti(1) O(3) C(10) 146.9(2)
Ti(1) O(4) C(19) 144.96(19)
Ti(1) N(1) C(9) 107.10(18)
Ti(1) N(1) C(16) 112.13(19)
Ti(1) N(1) C(25) 107.15(19)
C(9) N(1) C(16) 111.7(2)
C(9) N(1) C(25) 109.5(2)
C(16) N(1) C(25) 109.1(2)
O(1) C(2) C(3) 108.3(3)
O(1) C(2) C(4) 110.8(3)
O(1) C(2) C(5) 108.2(3)
C(3) C(2) C(4) 108.7(3)
C(3) C(2) C(5) 110.7(3)
C(4) C(2) C(5) 110.3(3)
O(2) C(8) C(9) 108.3(2)
N(1) C(9) C(8) 109.7(2)
O(3) C(10) C(11) 118.9(3)
O(3) C(10) C(15) 119.9(2)
C(11) C(10) C(15) 121.2(3)
C(10) C(11) C(12) 117.6(3)
C(10) C(11) C(16) 120.1(3)
C(12) C(11) C(16) 122.0(2)
C(11) C(12) C(13) 122.9(3)
C(12) C(13) C(14) 117.7(3)
C(12) C(13) C(17) 121.8(3)
C(14) C(13) C(17) 120.5(3)
C(13) C(14) C(15) 122.1(3)
C(10) C(15) C(14) 118.4(3)
C(10) C(15) C(18) 119.7(3)
C(14) C(15) C(18) 121.9(3)
N(1) C(16) C(11) 116.0(2)
O(4) C(19) C(20) 119.4(2)
O(4) C(19) C(24) 119.4(2)
C(20) C(19) C(24) 121.2(3)
C(19) C(20) C(21) 118.0(3)
C(19) C(20) C(25) 122.2(2)
C(21) C(20) C(25) 119.7(2)
C(20) C(21) C(22) 122.7(3)
C(21) C(22) C(23) 117.2(3)
C(21) C(22) C(26) 120.6(3)
C(23) C(22) C(26) 122.2(3)
C(22) C(23) C(24) 122.9(3)
C(19) C(24) C(23) 118.1(3)
C(19) C(24) C(27) 120.5(3)
C(23) C(24) C(27) 121.4(3)
N(1) C(25) C(20) 114.6(2)
Ti(1) C(1) H(1) 109.5
Ti(1) C(1) H(2) 109.5
Ti(1) C(1) H(3) 109.5
H(1) C(1) H(2) 109.5
H(1) C(1) H(3) 109.5
H(2) C(1) H(3) 109.5
C(2) C(3) H(4) 109.5
C(2) C(3) H(5) 109.5
C(2) C(3) H(6) 109.5
H(4) C(3) H(5) 109.5
H(4) C(3) H(6) 109.5
H(5) C(3) H(6) 109.5
C(2) C(4) H(7) 109.5
C(2) C(4) H(8) 109.5
C(2) C(4) H(9) 109.4
H(7) C(4) H(8) 109.5
H(7) C(4) H(9) 109.5
H(8) C(4) H(9) 109.5
C(2) C(5) H(10) 109.5
C(2) C(5) H(11) 109.5
C(2) C(5) H(12) 109.5
H(10) C(5) H(11) 109.5
H(10) C(5) H(12) 109.5
H(11) C(5) H(12) 109.5
Al(1) C(6) H(13) 109.5
Al(1) C(6) H(14) 109.5
Al(1) C(6) H(15) 109.5
H(13) C(6) H(14) 109.5
H(13) C(6) H(15) 109.5
H(14) C(6) H(15) 109.5
Al(1) C(7) H(16) 109.5
Al(1) C(7) H(17) 109.5
Al(1) C(7) H(18) 109.5
H(16) C(7) H(17) 109.5
H(16) C(7) H(18) 109.5
H(17) C(7) H(18) 109.5
O(2) C(8) H(19) 109.7(3)
O(2) C(8) H(20) 109.8(3)
C(9) C(8) H(19) 109.8(3)
C(9) C(8) H(20) 109.8(3)
H(19) C(8) H(20) 109.5(4)
N(1) C(9) H(21) 109.4(3)
N(1) C(9) H(22) 109.4(4)
C(8) C(9) H(21) 109.4(4)
C(8) C(9) H(22) 109.4(3)
H(21) C(9) H(22) 109.5(4)
C(11) C(12) H(23) 118.5(4)
C(13) C(12) H(23) 118.5(4)
C(13) C(14) H(24) 119.0(4)
C(15) C(14) H(24) 118.9(4)
N(1) C(16) H(25) 107.8
N(1) C(16) H(26) 107.8
C(11) C(16) H(25) 107.8
C(11) C(16) H(26) 107.8
H(25) C(16) H(26) 109.5
C(13) C(17) H(27) 109.5
C(13) C(17) H(28) 109.5
C(13) C(17) H(29) 109.5
H(27) C(17) H(28) 109.5
H(27) C(17) H(29) 109.5
H(28) C(17) H(29) 109.5
C(15) C(18) H(30) 109.4
C(15) C(18) H(31) 109.5
C(15) C(18) H(32) 109.5
H(30) C(18) H(31) 109.5
H(30) C(18) H(32) 109.5
H(31) C(18) H(32) 109.5
C(20) C(21) H(33) 118.6
C(22) C(21) H(33) 118.7
C(22) C(23) H(34) 118.6
C(24) C(23) H(34) 118.6
N(1) C(25) H(35) 108.2
N(1) C(25) H(36) 108.2
C(20) C(25) H(35) 108.2
C(20) C(25) H(36) 108.2
H(35) C(25) H(36) 109.5
C(22) C(26) H(37) 109.5
C(22) C(26) H(38) 109.5
C(22) C(26) H(39) 109.5
H(37) C(26) H(38) 109.5
H(37) C(26) H(39) 109.5
H(38) C(26) H(39) 109.5
C(24) C(27) H(40) 109.4
C(24) C(27) H(41) 109.5
C(24) C(27) H(42) 109.5
H(40) C(27) H(41) 109.5
H(40) C(27) H(42) 109.5
H(41) C(27) H(42) 109.5

loop_
_geom_bond_atom_site_label_1
_geom_bond_atom_site_label_2
_geom_bond_distance
Ti(1) O(1) 2.086(2)
Ti(1) O(2) 2.024(2)
Ti(1) O(3) 1.837(2)
Ti(1) O(4) 1.821(2)
Ti(1) N(1) 2.454(2)
Ti(1) C(1) 2.117(3)
Al(1) O(1) 1.834(2)
Al(1) O(2) 1.825(2)
Al(1) C(6) 1.953(4)
Al(1) C(7) 1.956(4)
O(1) C(2) 1.465(4)
O(2) C(8) 1.437(4)
O(3) C(10) 1.351(4)
O(4) C(19) 1.364(3)
N(1) C(9) 1.494(4)
N(1) C(16) 1.481(4)
N(1) C(25) 1.482(4)
C(2) C(3) 1.513(6)
C(2) C(4) 1.493(6)
C(2) C(5) 1.515(6)
C(8) C(9) 1.509(4)
C(10) C(11) 1.404(4)
C(10) C(15) 1.395(5)
C(11) C(12) 1.393(5)
C(11) C(16) 1.495(5)
C(12) C(13) 1.375(5)
C(13) C(14) 1.396(5)
C(13) C(17) 1.506(6)
C(14) C(15) 1.386(5)
C(15) C(18) 1.510(4)
C(19) C(20) 1.408(4)
C(19) C(24) 1.388(4)
C(20) C(21) 1.387(4)
C(20) C(25) 1.507(4)
C(21) C(22) 1.386(4)
C(22) C(23) 1.389(4)
C(22) C(26) 1.508(5)
C(23) C(24) 1.390(4)
C(24) C(27) 1.502(4)
C(1) H(1) 0.950
C(1) H(2) 0.950
C(1) H(3) 0.950
C(3) H(4) 0.950
C(3) H(5) 0.950
C(3) H(6) 0.950
C(4) H(7) 0.950
C(4) H(8) 0.950
C(4) H(9) 0.950
C(5) H(10) 0.950
C(5) H(11) 0.950
C(5) H(12) 0.950
C(6) H(13) 0.950
C(6) H(14) 0.950
C(6) H(15) 0.950
C(7) H(16) 0.950
C(7) H(17) 0.950
C(7) H(18) 0.950
C(8) H(19) 0.950(4)
C(8) H(20) 0.950(5)
C(9) H(21) 0.950(5)
C(9) H(22) 0.950(5)
C(12) H(23) 0.950(4)
C(14) H(24) 0.950(5)
C(16) H(25) 0.950
C(16) H(26) 0.950
C(17) H(27) 0.950
C(17) H(28) 0.950
C(17) H(29) 0.950
C(18) H(30) 0.950
C(18) H(31) 0.950
C(18) H(32) 0.950
C(21) H(33) 0.950
C(23) H(34) 0.950
C(25) H(35) 0.950
C(25) H(36) 0.950
C(26) H(37) 0.950
C(26) H(38) 0.950
C(26) H(39) 0.950
C(27) H(40) 0.950
C(27) H(41) 0.950
C(27) H(42) 0.950

loop_
_geom_contact_atom_site_label_1
_geom_contact_atom_site_label_2
_geom_contact_distance
_geom_contact_site_symmetry_2
C(8) C(22) 3.438(5) 8_555
C(8) C(23) 3.305(5) 8_555
C(22) C(8) 3.438(5) 8_455
C(23) C(8) 3.305(5) 8_455
O(2) H(41) 3.429 8_555
O(3) H(13) 2.972 8_455
O(3) H(14) 3.565 8_455
O(4) H(13) 3.202 8_455
C(1) H(18) 3.519 2_545
C(1) H(19) 3.598(4) 2_545
C(1) H(26) 3.431 7_545
C(3) H(24) 3.157(6) 4_565
C(3) H(32) 3.437 4_565
C(3) H(34) 3.281 5_566
C(3) H(39) 3.321 5_566
C(4) H(23) 3.218(6) 7_545
C(4) H(29) 3.153 7_545
C(5) H(27) 3.015 3_565
C(6) H(36) 3.540 2_545
C(6) H(41) 3.190 8_555
C(7) H(3) 3.536 2_555
C(7) H(9) 3.332 2_555
C(8) H(34) 3.396 8_555
C(8) H(38) 3.372 8_555
C(9) H(2) 3.364 2_555
C(9) H(15) 3.351 2_555
C(10) H(13) 3.227 8_455
C(10) H(14) 3.442 8_455
C(10) H(34) 3.514 8_555
C(10) H(38) 3.562 8_555
C(11) H(18) 3.284 8_455
C(11) H(38) 3.368 8_555
C(12) H(17) 3.259 8_455
C(12) H(18) 3.173 8_455
C(12) H(38) 2.999 8_555
C(12) H(42) 3.236 7_555
C(13) H(17) 3.330 8_455
C(13) H(38) 2.894 8_555
C(14) H(5) 3.467 4_564
C(14) H(6) 3.395 4_5640
C(14) H(34) 3.519 8_555
C(14) H(38) 3.170 8_555
C(15) H(14) 3.434 8_455
C(15) H(34) 3.128 8_555
C(15) H(38) 3.500 8_555
C(16) H(18) 3.365 8_455
C(17) H(7) 3.287 7_555
C(17) H(10) 3.472 3_564
C(17) H(11) 3.551 3_564
C(17) H(31) 3.422 5_565
C(17) H(33) 3.352 3_564
C(17) H(35) 3.568 3_564
C(17) H(38) 3.519 8_555
C(18) H(5) 3.576 4_564
C(18) H(14) 3.545 8_455
C(18) H(33) 2.986 7_545
C(18) H(34) 3.289 8_555
C(18) H(37) 3.123 7_545
C(19) H(13) 3.521 8_455
C(21) H(1) 3.540 7_555
C(21) H(19) 3.301(5) 8_455
C(21) H(28) 3.370 3_565
C(21) H(29) 3.142 3_565
C(21) H(31) 3.420 7_555
C(22) H(6) 3.161 5_566
C(22) H(7) 3.357 5_566
C(22) H(19) 3.053(5) 8_455
C(22) H(20) 2.934(5) 8_455
C(22) H(29) 3.571 3_565
C(23) H(6) 2.894 5_566
C(23) H(7) 3.554 5_566
C(23) H(12) 3.139 5_566
C(23) H(19) 3.129(5) 8_455
C(23) H(20) 2.729(5) 8_455
C(24) H(12) 3.167 5_566
C(24) H(19) 3.483(5) 8_455
C(24) H(20) 3.476(4) 8_455
C(25) H(28) 3.439 3_565
C(26) H(6) 3.054 5_566
C(26) H(20) 3.149(5) 8_455
C(26) H(30) 3.559 7_555
C(26) H(40) 3.487 2_455
C(27) H(12) 3.289 5_566
C(27) H(13) 3.466 8_455
C(27) H(21) 3.541(5) 7_545
C(27) H(23) 3.270(4) 7_545
C(27) H(37) 3.582 2_445
H(1) C(21) 3.540 7_545
H(1) H(19) 3.432 2_545
H(1) H(25) 3.483 7_545
H(1) H(26) 2.886 7_545
H(1) H(33) 3.077 7_545
H(1) H(36) 3.476 7_545
H(2) C(9) 3.364 2_545
H(2) H(19) 3.288 2_545
H(2) H(21) 2.950 2_545
H(2) H(22) 3.057 2_545
H(2) H(41) 2.921 8_555
H(3) C(7) 3.536 2_545
H(3) H(16) 3.531 2_545
H(3) H(18) 2.735 2_545
H(3) H(19) 3.489 2_545
H(3) H(22) 3.378 2_545
H(3) H(23) 3.320 7_545
H(3) H(26) 3.108 7_545
H(4) H(24) 3.077 4_565
H(4) H(28) 3.496 4_565
H(4) H(39) 3.327 5_566
H(5) C(14) 3.467 4_565
H(5) C(18) 3.576 4_565
H(5) H(24) 2.811 4_565
H(5) H(32) 2.709 4_565
H(5) H(34) 3.379 5_566
H(6) C(14) 3.395 4_565
H(6) C(22) 3.161 5_566
H(6) C(23) 2.894 5_566
H(6) C(26) 3.054 5_566
H(6) H(24) 3.055 4_565
H(6) H(32) 3.325 4_565
H(6) H(34) 2.447 5_566
H(6) H(38) 3.104 5_566
H(6) H(39) 2.537 5_566
H(7) C(17) 3.287 7_545
H(7) C(22) 3.357 5_566
H(7) C(23) 3.554 5_566
H(7) H(23) 3.340 7_545
H(7) H(27) 3.324 7_545
H(7) H(29) 2.487 7_545
H(7) H(39) 3.025 5_566
H(8) H(23) 2.811 7_545
H(8) H(27) 3.571 7_545
H(8) H(29) 3.261 7_545
H(9) C(7) 3.332 2_545
H(9) H(16) 3.128 2_545
H(9) H(17) 3.419 2_545
H(9) H(18) 2.919 2_545
H(9) H(23) 2.991 7_545
H(9) H(29) 3.256 7_545
H(9) H(39) 3.561 5_566
H(10) C(17) 3.472 3_565
H(10) H(27) 2.623 3_565
H(10) H(40) 3.574 5_566
H(11) C(17) 3.551 3_565
H(11) H(27) 2.884 3_565
H(11) H(29) 3.516 3_565
H(12) C(23) 3.139 5_566
H(12) C(24) 3.167 5_566
H(12) C(27) 3.289 5_566
H(12) H(27) 3.041 3_565
H(12) H(34) 3.074 5_566
H(12) H(40) 2.841 5_566
H(12) H(42) 3.372 5_566
H(13) O(3) 2.972 8_555
H(13) O(4) 3.202 8_555
H(13) C(10) 3.227 8_555
H(13) C(19) 3.521 8_555
H(13) C(27) 3.466 8_555
H(13) H(25) 3.124 8_555
H(13) H(41) 2.783 8_555
H(14) O(3) 3.565 8_555
H(14) C(10) 3.442 8_555
H(14) C(15) 3.434 8_555
H(14) C(18) 3.545 8_555
H(14) H(24) 3.345 4_565
H(14) H(28) 3.488 4_565
H(14) H(31) 2.872 8_555
H(14) H(36) 3.291 2_545
H(15) C(9) 3.351 2_545
H(15) H(21) 2.935 2_545
H(15) H(22) 2.930 2_545
H(15) H(36) 3.070 2_545
H(15) H(41) 2.845 8_555
H(16) H(3) 3.531 2_555
H(16) H(9) 3.128 2_555
H(16) H(39) 3.562 6_566
H(17) C(12) 3.259 8_555
H(17) C(13) 3.330 8_555
H(17) H(9) 3.419 2_555
H(17) H(23) 3.480 8_555
H(17) H(29) 3.397 8_555
H(17) H(32) 3.360 4_565
H(18) C(1) 3.519 2_555
H(18) C(11) 3.284 8_555
H(18) C(12) 3.173 8_555
H(18) C(16) 3.365 8_555
H(18) H(3) 2.735 2_555
H(18) H(9) 2.919 2_555
H(18) H(23) 3.137 8_555
H(18) H(25) 2.897 8_555
H(18) H(26) 3.376 8_555
H(19) C(1) 3.598(4) 2_555
H(19) C(21) 3.301(5) 8_555
H(19) C(22) 3.053(5) 8_555
H(19) C(23) 3.129(5) 8_555
H(19) C(24) 3.483(5) 8_555
H(19) H(1) 3.432 2_555
H(19) H(2) 3.288 2_555
H(19) H(3) 3.489 2_555
H(19) H(25) 3.193 8_555
H(19) H(34) 3.481 8_555
H(19) H(38) 3.432 8_555
H(20) C(22) 2.934(5) 8_555
H(20) C(23) 2.729(5) 8_555
H(20) C(24) 3.476(4) 8_555
H(20) C(26) 3.149(5) 8_555
H(20) H(34) 2.639 8_555
H(20) H(37) 3.484 8_555
H(20) H(38) 2.606 8_555
H(21) C(27) 3.541(5) 7_555
H(21) H(2) 2.950 2_555
H(21) H(15) 2.935 2_555
H(21) H(38) 3.496 8_555
H(21) H(41) 2.965 7_555
H(21) H(42) 3.420 7_555
H(22) H(2) 3.057 2_555
H(22) H(3) 3.378 2_555
H(22) H(15) 2.930 2_555
H(23) C(4) 3.218(6) 7_555
H(23) C(27) 3.270(4) 7_555
H(23) H(3) 3.320 7_555
H(23) H(7) 3.340 7_555
H(23) H(8) 2.811 7_555
H(23) H(9) 2.991 7_555
H(23) H(17) 3.480 8_455
H(23) H(18) 3.137 8_455
H(23) H(38) 3.379 8_555
H(23) H(40) 3.405 7_555
H(23) H(42) 2.440 7_555
H(24) C(3) 3.157(6) 4_564
H(24) H(4) 3.077 4_564
H(24) H(5) 2.811 4_564
H(24) H(6) 3.055 4_564
H(24) H(14) 3.345 4_564
H(24) H(24) 3.303(5) 5_565
H(24) H(31) 3.040 5_565
H(25) H(1) 3.483 7_555
H(25) H(13) 3.124 8_455
H(25) H(18) 2.897 8_455
H(25) H(19) 3.193 8_455
H(26) C(1) 3.431 7_555
H(26) H(1) 2.886 7_555
H(26) H(3) 3.108 7_555
H(26) H(18) 3.376 8_455
H(26) H(42) 3.329 7_555
H(27) C(5) 3.015 3_564
H(27) H(7) 3.324 7_555
H(27) H(8) 3.571 7_555
H(27) H(10) 2.623 3_564
H(27) H(11) 2.884 3_564
H(27) H(12) 3.041 3_564
H(27) H(35) 3.302 3_564
H(27) H(38) 3.176 8_555
H(27) H(39) 3.410 8_555
H(27) H(40) 3.553 7_555
H(27) H(42) 3.519 7_555
H(28) C(21) 3.370 3_564
H(28) C(25) 3.439 3_564
H(28) H(4) 3.496 4_564
H(28) H(14) 3.488 4_564
H(28) H(31) 2.767 5_565
H(28) H(33) 2.902 3_564
H(28) H(35) 3.107 3_564
H(28) H(36) 3.108 3_564
H(29) C(4) 3.153 7_555
H(29) C(21) 3.142 3_564
H(29) C(22) 3.571 3_564
H(29) H(7) 2.487 7_555
H(29) H(8) 3.261 7_555
H(29) H(9) 3.256 7_555
H(29) H(11) 3.516 3_564
H(29) H(17) 3.397 8_455
H(29) H(31) 3.368 5_565
H(29) H(33) 2.941 3_564
H(29) H(39) 3.484 3_564
H(30) C(26) 3.559 7_545
H(30) H(33) 2.759 7_545
H(30) H(34) 3.072 8_555
H(30) H(37) 2.653 7_545
H(30) H(40) 3.068 8_555
H(31) C(17) 3.422 5_565
H(31) C(21) 3.420 7_545
H(31) H(14) 2.872 8_455
H(31) H(24) 3.040 5_565
H(31) H(28) 2.767 5_565
H(31) H(29) 3.368 5_565
H(31) H(33) 2.484 7_545
H(31) H(36) 3.508 7_545
H(31) H(37) 3.311 7_545
H(32) C(3) 3.437 4_564
H(32) H(5) 2.709 4_564
H(32) H(6) 3.325 4_564
H(32) H(17) 3.360 4_564
H(32) H(33) 3.287 7_545
H(32) H(34) 3.137 8_555
H(32) H(37) 2.925 7_545
H(32) H(40) 3.481 8_555
H(33) C(17) 3.352 3_565
H(33) C(18) 2.986 7_555
H(33) H(1) 3.077 7_555
H(33) H(28) 2.902 3_565
H(33) H(29) 2.941 3_565
H(33) H(30) 2.759 7_555
H(33) H(31) 2.484 7_555
H(33) H(32) 3.287 7_555
H(34) C(3) 3.281 5_566
H(34) C(8) 3.396 8_455
H(34) C(10) 3.514 8_455
H(34) C(14) 3.519 8_455
H(34) C(15) 3.128 8_455
H(34) C(18) 3.289 8_455
H(34) H(5) 3.379 5_566
H(34) H(6) 2.447 5_566
H(34) H(12) 3.074 5_566
H(34) H(19) 3.481 8_455
H(34) H(20) 2.639 8_455
H(34) H(30) 3.072 8_455
H(34) H(32) 3.137 8_455
H(35) C(17) 3.568 3_565
H(35) H(27) 3.302 3_565
H(35) H(28) 3.107 3_565
H(36) C(6) 3.540 2_555
H(36) H(1) 3.476 7_555
H(36) H(14) 3.291 2_555
H(36) H(15) 3.070 2_555
H(36) H(28) 3.108 3_565
H(36) H(31) 3.508 7_555
H(37) C(18) 3.123 7_555
H(37) C(27) 3.582 2_455
H(37) H(20) 3.484 8_455
H(37) H(30) 2.653 7_555
H(37) H(31) 3.311 7_555
H(37) H(32) 2.925 7_555
H(37) H(40) 2.784 2_455
H(38) C(8) 3.372 8_455
H(38) C(10) 3.562 8_455
H(38) C(11) 3.368 8_455
H(38) C(12) 2.999 8_455
H(38) C(13) 2.894 8_455
H(38) C(14) 3.170 8_455
H(38) C(15) 3.500 8_455
H(38) C(17) 3.519 8_455
H(38) H(6) 3.104 5_566
H(38) H(19) 3.432 8_455
H(38) H(20) 2.606 8_455
H(38) H(21) 3.496 8_455
H(38) H(23) 3.379 8_455
H(38) H(27) 3.176 8_455
H(38) H(40) 3.396 2_455
H(39) C(3) 3.321 5_566
H(39) H(4) 3.327 5_566
H(39) H(6) 2.537 5_566
H(39) H(7) 3.025 5_566
H(39) H(9) 3.561 5_566
H(39) H(16) 3.562 6_466
H(39) H(27) 3.410 8_455
H(39) H(29) 3.484 3_565
H(40) C(26) 3.487 2_445
H(40) H(10) 3.574 5_566
H(40) H(12) 2.841 5_566
H(40) H(23) 3.405 7_545
H(40) H(27) 3.553 7_545
H(40) H(30) 3.068 8_455
H(40) H(32) 3.481 8_455
H(40) H(37) 2.784 2_445
H(40) H(38) 3.396 2_445
H(41) O(2) 3.429 8_455
H(41) C(6) 3.190 8_455
H(41) H(2) 2.921 8_455
H(41) H(13) 2.783 8_455
H(41) H(15) 2.845 8_455
H(41) H(21) 2.965 7_545
H(42) C(12) 3.236 7_545
H(42) H(12) 3.372 5_566
H(42) H(21) 3.420 7_545
H(42) H(23) 2.440 7_545
H(42) H(26) 3.329 7_545
H(42) H(27) 3.519 7_545

loop_
_geom_torsion_atom_site_label_1
_geom_torsion_atom_site_label_2
_geom_torsion_atom_site_label_3
_geom_torsion_atom_site_label_4
_geom_torsion
O(1) Ti(1) O(2) Al(1) 7.84(9)
O(1) Ti(1) O(2) C(8) -135.3(2)
O(2) Ti(1) O(1) Al(1) -7.72(9)
O(2) Ti(1) O(1) C(2) 179.4(2)
O(1) Ti(1) O(3) C(10) -71.3(5)
O(3) Ti(1) O(1) Al(1) 7.3(4)
O(3) Ti(1) O(1) C(2) -165.5(3)
O(1) Ti(1) O(4) C(19) 87.2(4)
O(4) Ti(1) O(1) Al(1) -158.67(10)
O(4) Ti(1) O(1) C(2) 28.5(2)
O(1) Ti(1) N(1) C(9) 69.0(2)
O(1) Ti(1) N(1) C(16) -168.2(2)
O(1) Ti(1) N(1) C(25) -48.5(2)
N(1) Ti(1) O(1) Al(1) -77.30(11)
N(1) Ti(1) O(1) C(2) 109.8(2)
C(1) Ti(1) O(1) Al(1) 94.54(14)
C(1) Ti(1) O(1) C(2) -78.3(2)
O(2) Ti(1) O(3) C(10) -57.0(4)
O(3) Ti(1) O(2) Al(1) -168.30(11)
O(3) Ti(1) O(2) C(8) 48.6(2)
O(2) Ti(1) O(4) C(19) 27.0(5)
O(4) Ti(1) O(2) Al(1) 73.6(2)
O(4) Ti(1) O(2) C(8) -69.5(3)
O(2) Ti(1) N(1) C(9) 0.9(2)
O(2) Ti(1) N(1) C(16) 123.7(2)
O(2) Ti(1) N(1) C(25) -116.5(2)
N(1) Ti(1) O(2) Al(1) 113.53(12)
N(1) Ti(1) O(2) C(8) -29.6(2)
C(1) Ti(1) O(2) Al(1) -78.54(15)
C(1) Ti(1) O(2) C(8) 138.3(2)
O(3) Ti(1) O(4) C(19) -89.1(4)
O(4) Ti(1) O(3) C(10) 94.4(4)
O(3) Ti(1) N(1) C(9) -95.8(2)
O(3) Ti(1) N(1) C(16) 27.0(2)
O(3) Ti(1) N(1) C(25) 146.7(2)
N(1) Ti(1) O(3) C(10) 15.9(3)
C(1) Ti(1) O(3) C(10) -158.7(4)
O(4) Ti(1) N(1) C(9) 160.7(2)
O(4) Ti(1) N(1) C(16) -76.5(2)
O(4) Ti(1) N(1) C(25) 43.2(2)
N(1) Ti(1) O(4) C(19) -11.7(4)
C(1) Ti(1) O(4) C(19) 178.4(4)
C(1) Ti(1) N(1) C(9) -70.1(6)
C(1) Ti(1) N(1) C(16) 52.7(6)
C(1) Ti(1) N(1) C(25) 172.5(5)
O(1) Al(1) O(2) Ti(1) -8.55(10)
O(1) Al(1) O(2) C(8) 130.9(2)
O(2) Al(1) O(1) Ti(1) 8.21(9)
O(2) Al(1) O(1) C(2) -177.8(2)
C(6) Al(1) O(1) Ti(1) -100.35(18)
C(6) Al(1) O(1) C(2) 73.7(2)
C(7) Al(1) O(1) Ti(1) 119.30(17)
C(7) Al(1) O(1) C(2) -66.7(2)
C(6) Al(1) O(2) Ti(1) 105.88(15)
C(6) Al(1) O(2) C(8) -114.7(2)
C(7) Al(1) O(2) Ti(1) -121.17(16)
C(7) Al(1) O(2) C(8) 18.3(3)
Ti(1) O(1) C(2) C(3) 149.7(2)
Ti(1) O(1) C(2) C(4) 30.6(4)
Ti(1) O(1) C(2) C(5) -90.3(3)
Al(1) O(1) C(2) C(3) -21.9(4)
Al(1) O(1) C(2) C(4) -141.0(2)
Al(1) O(1) C(2) C(5) 98.1(3)
Ti(1) O(2) C(8) C(9) 53.9(3)
Al(1) O(2) C(8) C(9) -80.4(3)
Ti(1) O(3) C(10) C(11) -28.4(5)
Ti(1) O(3) C(10) C(15) 151.8(3)
Ti(1) O(4) C(19) C(20) -7.7(6)
Ti(1) O(4) C(19) C(24) 171.8(2)
Ti(1) N(1) C(9) C(8) 24.6(3)
Ti(1) N(1) C(16) C(11) -57.6(3)
Ti(1) N(1) C(25) C(20) -64.4(2)
C(9) N(1) C(16) C(11) 62.6(3)
C(16) N(1) C(9) C(8) -98.5(3)
C(9) N(1) C(25) C(20) 179.7(2)
C(25) N(1) C(9) C(8) 140.5(3)
C(16) N(1) C(25) C(20) 57.2(3)
C(25) N(1) C(16) C(11) -176.2(2)
O(2) C(8) C(9) N(1) -48.3(3)
O(3) C(10) C(11) C(12) 177.4(2)
O(3) C(10) C(11) C(16) -8.0(4)
O(3) C(10) C(15) C(14) -178.5(3)
O(3) C(10) C(15) C(18) 2.4(4)
C(11) C(10) C(15) C(14) 1.8(4)
C(11) C(10) C(15) C(18) -177.3(3)
C(15) C(10) C(11) C(12) -2.9(4)
C(15) C(10) C(11) C(16) 171.8(3)
C(10) C(11) C(12) C(13) 1.4(5)
C(10) C(11) C(16) N(1) 50.9(4)
C(12) C(11) C(16) N(1) -134.6(3)
C(16) C(11) C(12) C(13) -173.2(3)
C(11) C(12) C(13) C(14) 1.2(5)
C(11) C(12) C(13) C(17) -179.6(3)
C(12) C(13) C(14) C(15) -2.4(5)
C(17) C(13) C(14) C(15) 178.3(3)
C(13) C(14) C(15) C(10) 1.0(5)
C(13) C(14) C(15) C(18) -180.0(2)
O(4) C(19) C(20) C(21) 179.9(3)
O(4) C(19) C(20) C(25) -2.9(5)
O(4) C(19) C(24) C(23) 179.3(3)
O(4) C(19) C(24) C(27) -1.7(5)
C(20) C(19) C(24) C(23) -1.3(5)
C(20) C(19) C(24) C(27) 177.7(3)
C(24) C(19) C(20) C(21) 0.4(5)
C(24) C(19) C(20) C(25) 177.6(3)
C(19) C(20) C(21) C(22) 1.0(5)
C(19) C(20) C(25) N(1) 46.3(4)
C(21) C(20) C(25) N(1) -136.5(3)
C(25) C(20) C(21) C(22) -176.3(3)
C(20) C(21) C(22) C(23) -1.5(5)
C(20) C(21) C(22) C(26) -178.8(3)
C(21) C(22) C(23) C(24) 0.5(5)
C(26) C(22) C(23) C(24) 177.8(3)
C(22) C(23) C(24) C(19) 0.8(5)
C(22) C(23) C(24) C(27) -178.2(3)
